data_4116833
loop_
_publ_author_name
'Miles P. Smith'
'Kenneth M. Johnson'
'Mei Zhang'
'Judith L. Flippen-Anderson'
'Alan P. Kozikowski'

_publ_section_title
;
 Tuning the Selectivity of Monoamine Transporter Inhibitors by the
 Stereochemistry of the Nitrogen Lone Pair
;
_journal_name_full 'Journal of the American Chemical Society'
_journal_page_first 9072
_journal_page_last 9073
_journal_paper_doi 10.1021/ja981423s
_journal_volume 120
_journal_year 1998
_chemical_formula_moiety 'C17 H22 N+ . C10 H15 S O4-'
_chemical_formula_sum 'C27 H37 N O4 S'
_chemical_formula_weight 471.64
_chemical_name_systematic
; 
 ? 
;
_space_group_IT_number 4
_symmetry_cell_setting monoclinic
_symmetry_space_group_name_Hall 'P 2yb'
_symmetry_space_group_name_H-M 'P 1 21 1'
_atom_sites_solution_hydrogens geom
_atom_sites_solution_primary direct
_atom_sites_solution_secondary difmap
_audit_creation_method SHELXL
_cell_angle_alpha 90.00
_cell_angle_beta 104.35(2)
_cell_angle_gamma 90.00
_cell_formula_units_Z 2
_cell_length_a 8.629(2)
_cell_length_b 10.343(2)
_cell_length_c 14.836(3)
_cell_measurement_reflns_used 21
_cell_measurement_temperature 293(2)
_cell_measurement_theta_max 24.59
_cell_measurement_theta_min 5.30
_cell_volume 1282.8(5)
_computing_cell_refinement 'Siemens XSCANS'
_computing_data_collection 'Siemens XSCANS'
_computing_data_reduction 'Siemens SHELXTL'
_computing_molecular_graphics 'Siemens SHELXTL'
_computing_publication_material 'Siemens SHELXTL'
_computing_structure_refinement 'SHELXL-93 (Sheldrick, 1993)'
_computing_structure_solution 'SHELXS-86 (Sheldrick, 1990)'
_diffrn_ambient_temperature 293(2)
_diffrn_measurement_device 'Siemens P4'
_diffrn_measurement_method '2\q/\w scans'
_diffrn_radiation_monochromator graphite
_diffrn_radiation_source ' sealed tube'
_diffrn_radiation_type CuK\a
_diffrn_radiation_wavelength 1.54178
_diffrn_reflns_av_R_equivalents 0.0270
_diffrn_reflns_av_sigmaI/netI 0.0373
_diffrn_reflns_limit_h_max 9
_diffrn_reflns_limit_h_min -1
_diffrn_reflns_limit_k_max 11
_diffrn_reflns_limit_k_min 0
_diffrn_reflns_limit_l_max 16
_diffrn_reflns_limit_l_min -16
_diffrn_reflns_number 2298
_diffrn_reflns_theta_max 57.25
_diffrn_reflns_theta_min 3.07
_diffrn_standards_decay_% 1.2
_diffrn_standards_interval_count 97
_diffrn_standards_number 3
_exptl_absorpt_coefficient_mu 1.374
_exptl_absorpt_correction_T_max 0.9279
_exptl_absorpt_correction_T_min 0.8037
_exptl_absorpt_correction_type integration
_exptl_crystal_colour clear
_exptl_crystal_density_diffrn 1.221
_exptl_crystal_description rod
_exptl_crystal_F_000 508
_exptl_crystal_size_max 0.52
_exptl_crystal_size_mid 0.12
_exptl_crystal_size_min 0.04
_refine_diff_density_max 0.603
_refine_diff_density_min -0.204
_refine_diff_density_rms 0.060
_refine_ls_abs_structure_details 'Flack H D (1983), Acta Cryst. A39, 876-881'
_refine_ls_abs_structure_Flack 0.07(6)
_refine_ls_extinction_method none
_refine_ls_goodness_of_fit_all 1.041
_refine_ls_goodness_of_fit_obs 1.064
_refine_ls_matrix_type full
_refine_ls_number_parameters 313
_refine_ls_number_reflns 1865
_refine_ls_number_restraints 13
_refine_ls_restrained_S_all 1.048
_refine_ls_restrained_S_obs 1.072
_refine_ls_R_factor_all 0.0857
_refine_ls_R_factor_obs 0.0696
_refine_ls_shift/esd_max 0.380
_refine_ls_shift/esd_mean 0.021
_refine_ls_structure_factor_coef Fsqd
_refine_ls_weighting_details 'w=1/[\s^2^(Fo^2^)+(0.1470P)^2^+0.5218P] where P=(Fo^2^+2Fc^2^)/3'
_refine_ls_weighting_scheme calc
_refine_ls_wR_factor_all 0.2110
_refine_ls_wR_factor_obs 0.1902
_reflns_number_observed 1510
_reflns_number_total 1865
_reflns_observed_criterion >2sigma(I)
_cod_data_source_file ja981423s_2.cif
_cod_data_source_block gu16z
_cod_depositor_comments
;
The following automatic conversions were performed:

'_refine_ls_weighting_scheme' value 'calc
w=1/[\s^2^(Fo^2^)+(0.1470P)^2^+0.5218P] where P=(Fo^2^+2Fc^2^)/3' was
changed to 'calc'. New tag '_refine_ls_weighting_details' was
created. The value of the new tag was set to
'w=1/[\s^2^(Fo^2^)+(0.1470P)^2^+0.5218P] where P=(Fo^2^+2Fc^2^)/3'.

Automatic conversion script
Id: cif_fix_values 3143 2015-03-26 13:38:13Z robertas 
;
_cod_original_cell_volume 1282.9(5)
_cod_database_code 4116833

loop_
_symmetry_equiv_pos_as_xyz
'x, y, z'
'-x, y+1/2, -z'

loop_
_atom_site_aniso_label
_atom_site_aniso_U_11
_atom_site_aniso_U_22
_atom_site_aniso_U_33
_atom_site_aniso_U_23
_atom_site_aniso_U_13
_atom_site_aniso_U_12
N1 0.059(3) 0.128(6) 0.058(3) 0.020(3) 0.015(2) -0.010(3)
C2 0.046(4) 0.057(4) 0.189(9) 0.001(6) -0.003(5) 0.004(4)
C3 0.066(3) 0.171(8) 0.054(3) 0.029(6) 0.020(3) 0.012(6)
C4 0.077(5) 0.101(6) 0.151(7) -0.011(6) 0.048(5) -0.024(5)
C5 0.070(4) 0.085(5) 0.085(5) 0.011(4) 0.013(3) 0.021(4)
C6 0.075(4) 0.063(4) 0.080(4) -0.013(3) 0.013(3) 0.006(4)
C7 0.058(3) 0.061(4) 0.050(3) -0.010(3) 0.011(2) 0.000(3)
C8 0.077(4) 0.110(6) 0.081(4) 0.022(4) 0.029(3) -0.003(5)
C9 0.072(4) 0.078(5) 0.085(4) -0.015(4) 0.019(3) 0.012(4)
C10 0.051(3) 0.073(4) 0.054(3) 0.007(3) 0.012(2) -0.007(4)
C11 0.048(3) 0.065(4) 0.068(3) -0.001(3) 0.018(2) 0.004(3)
C12 0.086(5) 0.058(4) 0.087(5) -0.009(4) 0.009(4) -0.003(4)
C13 0.068(4) 0.101(6) 0.072(4) 0.000(4) 0.000(3) 0.021(4)
C14 0.048(3) 0.128(7) 0.067(4) -0.017(5) 0.007(3) -0.002(5)
C15 0.078(5) 0.114(6) 0.115(6) -0.014(6) -0.006(5) -0.033(5)
C16 0.068(4) 0.080(5) 0.110(6) -0.003(5) 0.004(4) -0.020(4)
C17 0.062(4) 0.192(11) 0.103(5) -0.020(8) -0.005(4) 0.018(7)
C18 0.086(4) 0.103(6) 0.057(3) -0.004(4) 0.018(3) -0.007(4)
C1' 0.082(3) 0.050(3) 0.051(3) -0.010(3) -0.004(3) 0.013(4)
C2' 0.140(6) 0.063(4) 0.078(4) -0.005(4) 0.035(4) -0.007(5)
C3' 0.137(6) 0.078(5) 0.060(3) 0.002(4) 0.010(4) 0.006(5)
C4' 0.115(5) 0.068(4) 0.056(3) -0.010(3) -0.003(4) -0.017(5)
C5' 0.123(6) 0.070(5) 0.087(5) -0.013(4) 0.014(5) 0.010(5)
C7' 0.088(4) 0.063(4) 0.064(3) -0.005(3) 0.011(3) -0.010(3)
C6' 0.118(6) 0.085(5) 0.082(5) -0.026(5) 0.006(4) 0.033(5)
O4 0.200(7) 0.107(5) 0.126(5) -0.022(4) 0.053(5) -0.072(5)
C8' 0.114(5) 0.054(4) 0.070(4) -0.009(3) -0.005(4) 0.015(4)
C9' 0.175(9) 0.079(5) 0.116(6) 0.003(5) 0.055(6) -0.032(6)
C10' 0.104(6) 0.119(8) 0.095(5) -0.010(5) 0.000(5) 0.021(6)
S1 0.0560(7) 0.0927(11) 0.0541(7) -0.0083(9) 0.0009(6) 0.0110(10)
O1 0.057(3) 0.302(14) 0.075(4) 0.010(8) 0.020(3) 0.010(7)
O2 0.091(4) 0.048(3) 0.088(4) 0.014(3) 0.010(3) -0.011(3)
O3 0.088(4) 0.086(4) 0.053(3) -0.013(3) -0.010(3) 0.010(4)

loop_
_atom_site_label
_atom_site_type_symbol
_atom_site_fract_x
_atom_site_fract_y
_atom_site_fract_z
_atom_site_U_iso_or_equiv
_atom_site_thermal_displace_type
_atom_site_occupancy
_atom_site_calc_flag
_atom_site_refinement_flags
_atom_site_disorder_group
N1 N 0.1282(6) 0.3636(7) -0.4731(3) 0.082(2) Uani 1 d . .
H1A H 0.0253(6) 0.3654(7) -0.5080(3) 0.098 Uiso 1 calc R .
C2 C 0.2322(8) 0.2931(7) -0.5277(7) 0.103(3) Uani 1 d . .
H2A H 0.1853(8) 0.2121(7) -0.5565(7) 0.124 Uiso 1 calc R .
C3 C 0.2329(7) 0.4055(12) -0.6001(4) 0.096(3) Uani 1 d . .
H3A H 0.3312(7) 0.4050(12) -0.6207(4) 0.115 Uiso 1 calc R .
H3B H 0.1428(7) 0.3976(12) -0.6539(4) 0.115 Uiso 1 calc R .
C4 C 0.2204(10) 0.5225(10) -0.5475(7) 0.106(3) Uani 1 d . .
H4A H 0.3199(10) 0.5705(10) -0.5362(7) 0.127 Uiso 1 calc R .
H4B H 0.1356(10) 0.5771(10) -0.5831(7) 0.127 Uiso 1 calc R .
C5 C 0.1871(9) 0.4890(8) -0.4619(5) 0.081(2) Uani 1 d . .
H5A H 0.1100(9) 0.5487(8) -0.4458(5) 0.097 Uiso 1 calc R .
C6 C 0.3373(8) 0.4730(7) -0.3809(4) 0.074(2) Uani 1 d . .
H6A H 0.3770(8) 0.5546(7) -0.3501(4) 0.088 Uiso 1 calc R .
C7 C 0.2729(6) 0.3761(6) -0.3168(4) 0.0570(15) Uani 1 d . .
C8 C 0.1306(9) 0.3114(9) -0.3773(5) 0.088(2) Uani 1 d . .
H8A H 0.0337(9) 0.3343(9) -0.3591(5) 0.106 Uiso 1 calc R .
H8B H 0.1427(9) 0.2181(9) -0.3752(5) 0.106 Uiso 1 calc R .
C9 C 0.4017(8) 0.2760(7) -0.4599(5) 0.079(2) Uani 1 d . .
H9A H 0.3937(8) 0.2119(7) -0.4136(5) 0.094 Uiso 1 calc R .
H9B H 0.4733(8) 0.2418(7) -0.4951(5) 0.094 Uiso 1 calc R .
C10 C 0.4726(6) 0.3902(7) -0.4126(4) 0.0596(15) Uani 1 d . .
H10A H 0.5037(6) 0.4427(7) -0.4602(4) 0.071 Uiso 1 calc R .
C11 C 0.6214(6) 0.3798(6) -0.3342(4) 0.060(2) Uani 1 d . .
C12 C 0.6744(9) 0.2680(7) -0.2882(5) 0.079(2) Uani 1 d . .
H12A H 0.6209(9) 0.1915(7) -0.3090(5) 0.095 Uiso 1 calc R .
C13 C 0.8067(8) 0.2635(9) -0.2104(5) 0.084(2) Uani 1 d . .
H13A H 0.8397(8) 0.1852(9) -0.1811(5) 0.100 Uiso 1 calc R .
C14 C 0.8867(7) 0.3755(10) -0.1780(4) 0.082(2) Uani 1 d . .
C15 C 0.8371(10) 0.4853(11) -0.2259(7) 0.108(3) Uani 1 d . .
H15A H 0.8943(10) 0.5610(11) -0.2074(7) 0.129 Uiso 1 calc R .
C16 C 0.7084(9) 0.4906(9) -0.2994(6) 0.089(2) Uani 1 d . .
H16A H 0.6769(9) 0.5699(9) -0.3276(6) 0.107 Uiso 1 calc R .
C17 C 1.0233(8) 0.3769(14) -0.0904(6) 0.124(4) Uani 1 d . .
H17A H 1.0416(8) 0.2907(14) -0.0660(6) 0.186 Uiso 1 calc R .
H17B H 0.9957(8) 0.4321(14) -0.0447(6) 0.186 Uiso 1 calc R .
H17C H 1.1186(8) 0.4087(14) -0.1051(6) 0.186 Uiso 1 calc R .
C18 C 0.3258(9) 0.3604(8) -0.2281(4) 0.082(2) Uani 1 d . .
H18A H 0.2736(9) 0.3043(8) -0.1964(4) 0.098 Uiso 1 calc R .
H18B H 0.4160(9) 0.4052(8) -0.1959(4) 0.098 Uiso 1 calc R .
C1' C 0.7012(7) 0.3951(7) -0.8247(4) 0.065(2) Uani 1 d . .
C2' C 0.7269(11) 0.4830(8) -0.9050(5) 0.092(2) Uani 1 d . .
C3' C 0.6338(11) 0.4255(8) -0.9950(5) 0.094(3) Uani 1 d . .
H3'B H 0.7022(11) 0.4062(8) -1.0362(5) 0.113 Uiso 1 calc R .
H3'A H 0.5478(11) 0.4821(8) -1.0266(5) 0.113 Uiso 1 calc R .
C4' C 0.5678(10) 0.2988(7) -0.9595(4) 0.084(2) Uani 1 d . .
H4' H 0.4774(10) 0.2584(7) -1.0037(4) 0.101 Uiso 1 calc R .
C5' C 0.7134(12) 0.2132(8) -0.9266(6) 0.096(3) Uani 1 d . .
H5'B H 0.7767(12) 0.2108(8) -0.9722(6) 0.115 Uiso 1 calc R .
H5'A H 0.6820(12) 0.1257(8) -0.9155(6) 0.115 Uiso 1 calc R .
C7' C 0.5322(9) 0.3463(7) -0.8683(5) 0.073(2) Uani 1 d . .
C6' C 0.8087(11) 0.2769(8) -0.8347(5) 0.098(3) Uani 1 d . .
H6'B H 0.9137(11) 0.3046(8) -0.8395(5) 0.118 Uiso 1 calc R .
H6'A H 0.8205(11) 0.2180(8) -0.7825(5) 0.118 Uiso 1 calc R .
O4 O 0.8051(10) 0.5794(7) -0.8959(5) 0.142(3) Uani 1 d . .
C8' C 0.7485(10) 0.4702(7) -0.7348(4) 0.084(2) Uani 1 d . .
H8'B H 0.6803(10) 0.5460(7) -0.7420(4) 0.101 Uiso 1 calc R .
H8'A H 0.8568(10) 0.5010(7) -0.7287(4) 0.101 Uiso 1 calc R .
C9' C 0.4755(14) 0.2313(9) -0.8197(7) 0.120(3) Uani 1 d . .
H9'C H 0.5527(14) 0.1628(9) -0.8124(7) 0.180 Uiso 1 calc R .
H9'B H 0.3743(14) 0.2014(9) -0.8566(7) 0.180 Uiso 1 calc R .
H9'A H 0.4641(14) 0.2578(9) -0.7596(7) 0.180 Uiso 1 calc R .
C10' C 0.4095(11) 0.4530(10) -0.8792(6) 0.110(3) Uani 1 d . .
H10F H 0.3052(11) 0.4186(10) -0.9068(6) 0.165 Uiso 1 calc R .
H10E H 0.4343(11) 0.5195(10) -0.9186(6) 0.165 Uiso 1 calc R .
H10D H 0.4111(11) 0.4887(10) -0.8193(6) 0.165 Uiso 1 calc R .
S1 S 0.7434(2) 0.3970(2) -0.62711(9) 0.0699(4) Uani 1 d D .
O1 O 0.5815(6) 0.3923(16) -0.6303(4) 0.144(4) Uani 0.794(7) d PD 1
O2 O 0.8328(9) 0.2798(6) -0.6176(5) 0.078(2) Uani 0.794(7) d PD 1
O3 O 0.8344(8) 0.4949(7) -0.5599(4) 0.080(2) Uani 0.794(7) d PD 1
O1' O 0.5998(18) 0.3018(17) -0.6260(13) 0.055(5) Uiso 0.206(7) d PD 2
O3' O 0.7603(23) 0.4778(18) -0.5484(13) 0.060(6) Uiso 0.206(7) d PD 2
O2' O 0.8720(20) 0.3035(19) -0.6194(15) 0.044(6) Uiso 0.206(7) d PD 2

loop_
_atom_type_symbol
_atom_type_description
_atom_type_scat_dispersion_real
_atom_type_scat_dispersion_imag
_atom_type_scat_source
C C 0.0181 0.0091 'International Tables Vol C Tables 4.2.6.8 and 6.1.1.4'
H H 0.0000 0.0000 'International Tables Vol C Tables 4.2.6.8 and 6.1.1.4'
N N 0.0311 0.0180 'International Tables Vol C Tables 4.2.6.8 and 6.1.1.4'
O O 0.0492 0.0322 'International Tables Vol C Tables 4.2.6.8 and 6.1.1.4'
S S 0.3331 0.5567 'International Tables Vol C Tables 4.2.6.8 and 6.1.1.4'

loop_
_geom_angle_atom_site_label_1
_geom_angle_atom_site_label_2
_geom_angle_atom_site_label_3
_geom_angle
C5 N1 C8 107.5(6)
C5 N1 C2 105.2(6)
C8 N1 C2 116.9(6)
N1 C2 C9 106.8(7)
N1 C2 C3 96.3(6)
C9 C2 C3 111.0(6)
C4 C3 C2 103.5(6)
C5 C4 C3 109.6(8)
N1 C5 C4 105.8(7)
N1 C5 C6 101.8(6)
C4 C5 C6 114.0(7)
C5 C6 C7 100.6(5)
C5 C6 C10 111.1(5)
C7 C6 C10 103.2(5)
C18 C7 C8 126.1(6)
C18 C7 C6 127.3(6)
C8 C7 C6 106.5(5)
C7 C8 N1 102.9(6)
C10 C9 C2 116.1(6)
C9 C10 C11 119.9(6)
C9 C10 C6 109.2(5)
C11 C10 C6 110.7(5)
C12 C11 C16 115.4(6)
C12 C11 C10 124.3(6)
C16 C11 C10 120.2(6)
C11 C12 C13 122.8(7)
C14 C13 C12 119.6(7)
C15 C14 C13 117.3(6)
C15 C14 C17 121.2(9)
C13 C14 C17 121.5(9)
C14 C15 C16 123.2(9)
C15 C16 C11 121.6(8)
C8' C1' C7' 124.4(6)
C8' C1' C2' 108.5(6)
C7' C1' C2' 99.9(5)
C8' C1' C6' 116.7(5)
C7' C1' C6' 103.2(6)
C2' C1' C6' 100.6(6)
O4 C2' C3' 126.6(8)
O4 C2' C1' 125.8(7)
C3' C2' C1' 107.6(6)
C2' C3' C4' 101.0(6)
C5' C4' C7' 103.5(6)
C5' C4' C3' 104.8(7)
C7' C4' C3' 101.3(6)
C4' C5' C6' 104.5(6)
C10' C7' C1' 112.0(6)
C10' C7' C9' 108.7(7)
C1' C7' C9' 116.1(7)
C10' C7' C4' 115.2(6)
C1' C7' C4' 95.7(6)
C9' C7' C4' 108.8(6)
C5' C6' C1' 102.5(6)
C1' C8' S1 120.9(5)
O1 S1 O2 119.3(7)
O3' S1 O2' 114.0(11)
O1 S1 O3 113.8(6)
O2 S1 O3 109.1(4)
O3' S1 O1' 106.2(10)
O2' S1 O1' 99.8(10)
O1 S1 C8' 103.5(5)
O3' S1 C8' 118.0(9)
O2 S1 C8' 108.5(4)
O2' S1 C8' 99.5(9)
O3 S1 C8' 100.6(4)
O1' S1 C8' 117.8(7)

loop_
_geom_bond_atom_site_label_1
_geom_bond_atom_site_label_2
_geom_bond_distance
N1 C5 1.388(10)
N1 C8 1.516(9)
N1 C2 1.535(11)
C2 C9 1.566(9)
C2 C3 1.584(13)
C3 C4 1.459(14)
C4 C5 1.413(13)
C5 C6 1.543(9)
C6 C7 1.576(9)
C6 C10 1.609(9)
C7 C18 1.291(8)
C7 C8 1.488(9)
C9 C10 1.432(10)
C10 C11 1.507(7)
C11 C12 1.362(9)
C11 C16 1.397(10)
C12 C13 1.409(9)
C13 C14 1.373(12)
C14 C15 1.352(13)
C14 C17 1.524(9)
C15 C16 1.351(11)
C1' C8' 1.510(8)
C1' C7' 1.527(9)
C1' C2' 1.558(10)
C1' C6' 1.564(10)
C2' O4 1.193(10)
C2' C3' 1.499(10)
C3' C4' 1.571(12)
C4' C5' 1.515(11)
C4' C7' 1.540(10)
C5' C6' 1.554(11)
C7' C10' 1.510(11)
C7' C9' 1.532(12)
C8' S1 1.778(7)
S1 O1 1.387(6)
S1 O3' 1.41(2)
S1 O2 1.425(6)
S1 O2' 1.45(2)
S1 O3 1.500(6)
S1 O1' 1.585(15)

loop_
_geom_torsion_atom_site_label_1
_geom_torsion_atom_site_label_2
_geom_torsion_atom_site_label_3
_geom_torsion_atom_site_label_4
_geom_torsion
C5 N1 C2 C9 70.8(7)
C8 N1 C2 C9 -48.4(8)
C5 N1 C2 C3 -43.4(6)
C8 N1 C2 C3 -162.6(6)
N1 C2 C3 C4 30.4(6)
C9 C2 C3 C4 -80.3(8)
C2 C3 C4 C5 -9.4(8)
C8 N1 C5 C4 165.8(6)
C2 N1 C5 C4 40.6(7)
C8 N1 C5 C6 46.4(7)
C2 N1 C5 C6 -78.9(7)
C3 C4 C5 N1 -19.0(8)
C3 C4 C5 C6 92.1(8)
N1 C5 C6 C7 -40.3(7)
C4 C5 C6 C7 -153.7(7)
N1 C5 C6 C10 68.4(7)
C4 C5 C6 C10 -45.0(10)
C5 C6 C7 C18 -155.7(7)
C10 C6 C7 C18 89.5(8)
C5 C6 C7 C8 20.6(7)
C10 C6 C7 C8 -94.3(6)
C18 C7 C8 N1 -178.9(7)
C6 C7 C8 N1 4.8(7)
C5 N1 C8 C7 -32.7(7)
C2 N1 C8 C7 85.3(7)
N1 C2 C9 C10 -50.8(9)
C3 C2 C9 C10 53.1(10)
C2 C9 C10 C11 169.5(6)
C2 C9 C10 C6 40.3(8)
C5 C6 C10 C9 -48.2(8)
C7 C6 C10 C9 58.8(6)
C5 C6 C10 C11 177.7(6)
C7 C6 C10 C11 -75.3(6)
C9 C10 C11 C12 -17.0(9)
C6 C10 C11 C12 111.6(7)
C9 C10 C11 C16 167.9(7)
C6 C10 C11 C16 -63.5(8)
C16 C11 C12 C13 0.5(10)
C10 C11 C12 C13 -174.8(6)
C11 C12 C13 C14 0.5(12)
C12 C13 C14 C15 -2.7(11)
C12 C13 C14 C17 175.8(7)
C13 C14 C15 C16 4.1(14)
C17 C14 C15 C16 -174.4(8)
C14 C15 C16 C11 -3.3(15)
C12 C11 C16 C15 0.8(11)
C10 C11 C16 C15 176.3(8)
C8' C1' C2' O4 16.6(12)
C7' C1' C2' O4 148.1(10)
C6' C1' C2' O4 -106.4(10)
C8' C1' C2' C3' -162.6(6)
C7' C1' C2' C3' -31.1(8)
C6' C1' C2' C3' 74.5(7)
O4 C2' C3' C4' 177.1(10)
C1' C2' C3' C4' -3.7(8)
C2' C3' C4' C5' -70.2(7)
C2' C3' C4' C7' 37.2(8)
C7' C4' C5' C6' -33.2(8)
C3' C4' C5' C6' 72.6(8)
C8' C1' C7' C10' 52.7(9)
C2' C1' C7' C10' -67.9(7)
C6' C1' C7' C10' -171.3(7)
C8' C1' C7' C9' -72.9(9)
C2' C1' C7' C9' 166.5(7)
C6' C1' C7' C9' 63.0(8)
C8' C1' C7' C4' 172.9(6)
C2' C1' C7' C4' 52.3(6)
C6' C1' C7' C4' -51.2(6)
C5' C4' C7' C10' 169.6(7)
C3' C4' C7' C10' 61.3(8)
C5' C4' C7' C1' 52.1(7)
C3' C4' C7' C1' -56.3(6)
C5' C4' C7' C9' -68.0(8)
C3' C4' C7' C9' -176.4(7)
C4' C5' C6' C1' 0.7(9)
C8' C1' C6' C5' 172.3(7)
C7' C1' C6' C5' 32.3(8)
C2' C1' C6' C5' -70.6(7)
C7' C1' C8' S1 66.4(8)
C2' C1' C8' S1 -177.1(6)
C6' C1' C8' S1 -64.4(9)
C1' C8' S1 O1 -74.9(9)
C1' C8' S1 O3' -168.6(10)
C1' C8' S1 O2 52.8(7)
C1' C8' S1 O2' 67.5(10)
C1' C8' S1 O3 167.3(6)
C1' C8' S1 O1' -38.9(10)
